data_4102398
loop_
_publ_author_name
'Patrick S. Hanley'
'Dean Markovi\'c'
'John F. Hartwig'

_publ_contact_author
; 
Danielle L. Gray 
University of Illinois 
School of Chemical Sciences, Box 59-1 
505 South Mathews Avenue 
Urbana, Illinois  61801 
USA 
;
_publ_contact_author_email dgray@illinois.edu
_publ_contact_author_fax '1  217 244 8068'
_publ_contact_author_phone '1  217 244 1708'
_publ_section_title
;
 Intermolecular Insertion of Ethylene and Octene into a Palladium-Amide
 Bond. Spectroscopic Evidence for an Ethylene Amido Intermediate
;
_journal_name_full 'Journal of the American Chemical Society'
_journal_page_first 6302
_journal_page_last 6303
_journal_paper_doi 10.1021/ja102172m
_journal_volume 132
_journal_year 2010
_chemical_formula_moiety 'C54 H68 N2 P2 Pd2'
_chemical_formula_sum 'C54 H68 N2 P2 Pd2'
_chemical_formula_weight 1019.84
_chemical_name_systematic
; 
? 
;
_space_group_IT_number 14
_symmetry_cell_setting monoclinic
_symmetry_space_group_name_Hall '-P 2ybc'
_symmetry_space_group_name_H-M 'P 1 21/c 1'
_atom_sites_solution_hydrogens geom
_atom_sites_solution_primary direct
_atom_sites_solution_secondary difmap
_audit_creation_method SHELXL-97
_audit_update_record
; 
? 
;
_cell_angle_alpha 90.00
_cell_angle_beta 102.129(4)
_cell_angle_gamma 90.00
_cell_formula_units_Z 4
_cell_length_a 13.9745(8)
_cell_length_b 18.6987(11)
_cell_length_c 20.4170(12)
_cell_measurement_reflns_used 9777
_cell_measurement_temperature 193(2)
_cell_measurement_theta_max 27.15
_cell_measurement_theta_min 2.51
_cell_volume 5216.0(5)
_computing_cell_refinement 'SAINT V7.23A (Bruker, 2005)'
_computing_data_collection 'APEX2 V2.0-1 (Bruker, 2004)'
_computing_data_reduction
; 
SAINT V7.23A, XPREP V2005/2, SADABS V2007/4, TWINABS V2007/5 
(Bruker, 2005 & 2007) 
;
_computing_molecular_graphics
; 
SHELXTL V6.12 (Bruker, 2005), CrystalMaker v2.1.3 (CrystalMaker, 1994) 
;
_computing_publication_material 'XCIF V6.12 (Bruker, 2005)'
_computing_structure_refinement 'SHELXTL V6.12 (Bruker, 2005)'
_computing_structure_solution 'SHELXTL V6.12 (Bruker, 2005)'
_diffrn_ambient_temperature 193(2)
_diffrn_measured_fraction_theta_full 0.997
_diffrn_measured_fraction_theta_max 0.997
_diffrn_measurement_device 'Bruker Kappa/ApexII CCD'
_diffrn_measurement_method 'profile data from \f and \w scans'
_diffrn_radiation_monochromator graphite
_diffrn_radiation_source 'fine-focus sealed tube'
_diffrn_radiation_type MoK\a
_diffrn_radiation_wavelength 0.71073
_diffrn_radiation_wavelength_id ba23iasq
_diffrn_reflns_av_R_equivalents 0.0401
_diffrn_reflns_av_sigmaI/netI 0.0228
_diffrn_reflns_limit_h_max 17
_diffrn_reflns_limit_h_min -17
_diffrn_reflns_limit_k_max 24
_diffrn_reflns_limit_k_min -23
_diffrn_reflns_limit_l_max 21
_diffrn_reflns_limit_l_min -26
_diffrn_reflns_number 99103
_diffrn_reflns_theta_full 27.19
_diffrn_reflns_theta_max 27.19
_diffrn_reflns_theta_min 1.49
_exptl_absorpt_coefficient_mu 0.785
_exptl_absorpt_correction_T_max 0.8640
_exptl_absorpt_correction_T_min 0.8146
_exptl_absorpt_correction_type integration
_exptl_absorpt_process_details 'SHELXTL/XPREP V2005/2 (Bruker, 2005)'
_exptl_crystal_colour red
_exptl_crystal_density_diffrn 1.299
_exptl_crystal_density_method 'not measured'
_exptl_crystal_description block
_exptl_crystal_F_000 2112
_exptl_crystal_id ba23iasq
_exptl_crystal_preparation
; 
The data crystal was mounted using oil (Parantone-N, Exxon) to a 
0.3 mm cryo-loop (Hampton Research)with the (1 0 -1) scattering 
planes roughly normal to the spindle axis. 
;
_exptl_crystal_size_max 0.446
_exptl_crystal_size_mid 0.335
_exptl_crystal_size_min 0.306
_platon_squeeze_details
;
There are 2 symmetry related voids that were squeezed.  The number of electrons
squeezed per void were equivalent to approximately 1 pentane molecule/void.
;
_refine_diff_density_max 0.503
_refine_diff_density_min -0.374
_refine_diff_density_rms 0.056
_refine_ls_extinction_method none
_refine_ls_goodness_of_fit_ref 1.051
_refine_ls_hydrogen_treatment noref
_refine_ls_matrix_type full
_refine_ls_number_parameters 665
_refine_ls_number_reflns 11568
_refine_ls_number_restraints 410
_refine_ls_restrained_S_all 1.037
_refine_ls_R_factor_all 0.0315
_refine_ls_R_factor_gt 0.0244
_refine_ls_shift/su_max 0.003
_refine_ls_shift/su_mean 0.000
_refine_ls_structure_factor_coef Fsqd
_refine_ls_weighting_details 'calc w=1/[\s^2^(Fo^2^)+(0.0328P)^2^+1.3138P] where P=(Fo^2^+2Fc^2^)/3'
_refine_ls_weighting_scheme calc
_refine_ls_wR_factor_gt 0.0599
_refine_ls_wR_factor_ref 0.0624
_reflns_number_gt 9858
_reflns_number_total 11568
_reflns_threshold_expression >2sigma(I)
_cod_data_source_file ja102172m_si_003.cif
_cod_data_source_block ba23iasq
_cod_original_sg_symbol_H-M 'P 1 21/c 1 '
_cod_database_code 4102398

loop_
_symmetry_equiv_pos_as_xyz
'x, y, z'
'-x, y+1/2, -z+1/2'
'-x, -y, -z'
'x, -y-1/2, z-1/2'

loop_
_atom_site_label
_atom_site_type_symbol
_atom_site_fract_x
_atom_site_fract_y
_atom_site_fract_z
_atom_site_U_iso_or_equiv
_atom_site_adp_type
_atom_site_occupancy
_atom_site_symmetry_multiplicity
_atom_site_calc_flag
_atom_site_refinement_flags
_atom_site_disorder_assembly
_atom_site_disorder_group
Pd1 Pd 0.157729(10) 0.447112(7) 0.241651(7) 0.02237(4) Uani 1 1 d . A .
Pd2 Pd 0.322640(10) 0.568299(7) 0.050539(7) 0.02398(4) Uani 1 1 d . A .
P1 P 0.05228(3) 0.48268(2) 0.30495(2) 0.02507(10) Uani 1 1 d . A .
P2 P 0.34896(3) 0.68447(2) 0.03184(2) 0.02431(10) Uani 1 1 d . A .
N1 N 0.13851(12) 0.33314(8) 0.24250(8) 0.0286(3) Uani 1 1 d D . .
N2 N 0.24707(11) 0.43184(7) 0.17059(7) 0.0241(3) Uani 1 1 d D . .
C1 C 0.18998(15) 0.55288(9) 0.24730(9) 0.0277(4) Uani 1 1 d . . .
C2 C 0.12705(15) 0.60324(10) 0.26753(9) 0.0303(4) Uani 1 1 d . A .
C3 C 0.15455(17) 0.67452(10) 0.27841(10) 0.0380(5) Uani 1 1 d . . .
H3A H 0.1107 0.7077 0.2917 0.046 Uiso 1 1 calc R A .
C4 C 0.24497(18) 0.69723(11) 0.27005(10) 0.0440(5) Uani 1 1 d . A .
H4A H 0.2642 0.7457 0.2785 0.053 Uiso 1 1 calc R . .
C5 C 0.30755(18) 0.64910(11) 0.24930(10) 0.0425(5) Uani 1 1 d . . .
H5A H 0.3696 0.6647 0.2429 0.051 Uiso 1 1 calc R A .
C6 C 0.28034(16) 0.57821(10) 0.23782(10) 0.0351(4) Uani 1 1 d . A .
H6A H 0.3241 0.5460 0.2232 0.042 Uiso 1 1 calc R . .
C7 C 0.02994(15) 0.57582(10) 0.27757(10) 0.0338(4) Uani 1 1 d . . .
H7A H -0.0198 0.5783 0.2352 0.041 Uiso 1 1 calc R A .
H7B H 0.0068 0.6043 0.3121 0.041 Uiso 1 1 calc R . .
C8 C 0.10376(14) 0.48978(10) 0.39780(9) 0.0304(4) Uani 1 1 d . . .
C9 C 0.05671(17) 0.54977(11) 0.43161(11) 0.0409(5) Uani 1 1 d . A .
H9A H 0.0860 0.5506 0.4796 0.061 Uiso 1 1 calc R . .
H9B H -0.0138 0.5411 0.4252 0.061 Uiso 1 1 calc R . .
H9C H 0.0679 0.5958 0.4116 0.061 Uiso 1 1 calc R . .
C10 C 0.09282(17) 0.41859(11) 0.43299(11) 0.0403(5) Uani 1 1 d . A .
H10A H 0.1300 0.4206 0.4793 0.061 Uiso 1 1 calc R . .
H10B H 0.1180 0.3796 0.4093 0.061 Uiso 1 1 calc R . .
H10C H 0.0235 0.4101 0.4328 0.061 Uiso 1 1 calc R . .
C11 C 0.21370(15) 0.50642(12) 0.40763(10) 0.0394(5) Uani 1 1 d . A .
H11A H 0.2431 0.5077 0.4556 0.059 Uiso 1 1 calc R . .
H11B H 0.2224 0.5529 0.3876 0.059 Uiso 1 1 calc R . .
H11C H 0.2456 0.4692 0.3860 0.059 Uiso 1 1 calc R . .
C12 C -0.07309(14) 0.44113(11) 0.28587(11) 0.0356(5) Uani 1 1 d . . .
C13 C -0.14380(16) 0.47610(13) 0.32437(12) 0.0477(6) Uani 1 1 d . A .
H13A H -0.2094 0.4560 0.3090 0.071 Uiso 1 1 calc R . .
H13B H -0.1458 0.5278 0.3163 0.071 Uiso 1 1 calc R . .
H13C H -0.1214 0.4669 0.3724 0.071 Uiso 1 1 calc R . .
C14 C -0.06858(17) 0.36056(12) 0.29885(14) 0.0534(6) Uani 1 1 d . A .
H14A H -0.1344 0.3402 0.2857 0.080 Uiso 1 1 calc R . .
H14B H -0.0428 0.3516 0.3466 0.080 Uiso 1 1 calc R . .
H14C H -0.0256 0.3382 0.2725 0.080 Uiso 1 1 calc R . .
C15 C -0.11355(18) 0.45141(14) 0.21068(12) 0.0527(6) Uani 1 1 d . A .
H15A H -0.1753 0.4252 0.1974 0.079 Uiso 1 1 calc R . .
H15B H -0.0662 0.4332 0.1855 0.079 Uiso 1 1 calc R . .
H15C H -0.1250 0.5024 0.2011 0.079 Uiso 1 1 calc R . .
C16 C 0.1658(13) 0.2933(10) 0.3016(7) 0.0271(17) Uani 0.52(3) 1 d PDU A 1
C17 C 0.2478(11) 0.3145(8) 0.3481(6) 0.0313(16) Uani 0.52(3) 1 d PDU A 1
H17A H 0.2854 0.3535 0.3375 0.038 Uiso 0.52(3) 1 calc PR A 1
C18 C 0.2771(9) 0.2808(7) 0.4097(5) 0.0328(17) Uani 0.52(3) 1 d PDU A 1
H18A H 0.3333 0.2973 0.4407 0.039 Uiso 0.52(3) 1 calc PR A 1
C19 C 0.2248(10) 0.2237(6) 0.4259(5) 0.0350(18) Uani 0.52(3) 1 d PDU A 1
H19A H 0.2443 0.2004 0.4679 0.042 Uiso 0.52(3) 1 calc PR A 1
C20 C 0.1433(11) 0.2006(6) 0.3799(6) 0.0385(17) Uani 0.52(3) 1 d PDU A 1
H20A H 0.1078 0.1603 0.3903 0.046 Uiso 0.52(3) 1 calc PR A 1
C21 C 0.1124(11) 0.2351(8) 0.3190(6) 0.0341(16) Uani 0.52(3) 1 d PDU A 1
H21A H 0.0549 0.2193 0.2889 0.041 Uiso 0.52(3) 1 calc PR A 1
C16B C 0.1793(15) 0.3002(11) 0.3041(8) 0.0280(18) Uani 0.48(3) 1 d PDU A 2
C17B C 0.2619(11) 0.3259(8) 0.3475(7) 0.0256(16) Uani 0.48(3) 1 d PDU A 2
H17B H 0.2970 0.3645 0.3335 0.031 Uiso 0.48(3) 1 calc PR A 2
C18B C 0.2950(10) 0.2969(8) 0.4109(6) 0.0308(16) Uani 0.48(3) 1 d PDU A 2
H18B H 0.3507 0.3169 0.4399 0.037 Uiso 0.48(3) 1 calc PR A 2
C19B C 0.2479(10) 0.2395(8) 0.4319(5) 0.0350(18) Uani 0.48(3) 1 d PDU A 2
H19B H 0.2710 0.2194 0.4751 0.042 Uiso 0.48(3) 1 calc PR A 2
C20B C 0.1666(11) 0.2114(7) 0.3895(6) 0.0375(18) Uani 0.48(3) 1 d PDU A 2
H20B H 0.1331 0.1720 0.4037 0.045 Uiso 0.48(3) 1 calc PR A 2
C21B C 0.1334(11) 0.2404(9) 0.3260(7) 0.0349(18) Uani 0.48(3) 1 d PDU A 2
H21B H 0.0786 0.2194 0.2969 0.042 Uiso 0.48(3) 1 calc PR A 2
C22 C 0.11604(13) 0.29553(9) 0.18352(10) 0.0284(4) Uani 1 1 d . A .
C23 C 0.14335(16) 0.22328(10) 0.17608(11) 0.0365(5) Uani 1 1 d . . .
H23A H 0.1700 0.1958 0.2147 0.044 Uiso 1 1 calc R A .
C24 C 0.13161(17) 0.19243(11) 0.11331(12) 0.0432(5) Uani 1 1 d . A .
H24A H 0.1501 0.1439 0.1100 0.052 Uiso 1 1 calc R . .
C25 C 0.09409(16) 0.22974(11) 0.05568(11) 0.0432(5) Uani 1 1 d . . .
H25A H 0.0892 0.2084 0.0129 0.052 Uiso 1 1 calc R A .
C26 C 0.06353(15) 0.29967(11) 0.06182(11) 0.0374(5) Uani 1 1 d . A .
H26A H 0.0365 0.3264 0.0227 0.045 Uiso 1 1 calc R . .
C27 C 0.07196(14) 0.33074(10) 0.12391(10) 0.0312(4) Uani 1 1 d . . .
H27A H 0.0471 0.3777 0.1266 0.037 Uiso 1 1 calc R A .
C28 C 0.3294(8) 0.3861(6) 0.1937(7) 0.0275(14) Uani 0.585(18) 1 d PDU A 1
C29 C 0.4037(7) 0.4080(5) 0.2461(6) 0.0350(13) Uani 0.585(18) 1 d PDU A 1
H29A H 0.3987 0.4524 0.2677 0.042 Uiso 0.585(18) 1 calc PR A 1
C30 C 0.4854(6) 0.3649(5) 0.2669(4) 0.0418(14) Uani 0.585(18) 1 d PDU A 1
H30A H 0.5371 0.3804 0.3020 0.050 Uiso 0.585(18) 1 calc PR A 1
C31 C 0.4918(6) 0.2996(5) 0.2365(4) 0.0399(16) Uani 0.585(18) 1 d PDU A 1
H31A H 0.5481 0.2705 0.2506 0.048 Uiso 0.585(18) 1 calc PR A 1
C32 C 0.4169(7) 0.2761(4) 0.1859(5) 0.0365(15) Uani 0.585(18) 1 d PDU A 1
H32A H 0.4204 0.2304 0.1662 0.044 Uiso 0.585(18) 1 calc PR A 1
C33 C 0.3365(7) 0.3197(5) 0.1640(5) 0.0330(15) Uani 0.585(18) 1 d PDU A 1
H33A H 0.2855 0.3041 0.1284 0.040 Uiso 0.585(18) 1 calc PR A 1
C28B C 0.3249(10) 0.3809(8) 0.1833(9) 0.0269(19) Uani 0.415(18) 1 d PDU A 2
C29B C 0.4026(10) 0.3928(7) 0.2365(8) 0.0357(18) Uani 0.415(18) 1 d PDU A 2
H29B H 0.4047 0.4355 0.2620 0.043 Uiso 0.415(18) 1 calc PR A 2
C30B C 0.4779(8) 0.3429(7) 0.2528(6) 0.0404(18) Uani 0.415(18) 1 d PDU A 2
H30B H 0.5331 0.3523 0.2877 0.048 Uiso 0.415(18) 1 calc PR A 2
C31B C 0.4705(8) 0.2800(6) 0.2175(7) 0.0382(19) Uani 0.415(18) 1 d PDU A 2
H31B H 0.5209 0.2453 0.2288 0.046 Uiso 0.415(18) 1 calc PR A 2
C32B C 0.3917(9) 0.2660(5) 0.1661(6) 0.0353(17) Uani 0.415(18) 1 d PDU A 2
H32B H 0.3875 0.2218 0.1429 0.042 Uiso 0.415(18) 1 calc PR A 2
C33B C 0.3188(9) 0.3165(6) 0.1485(7) 0.0265(16) Uani 0.415(18) 1 d PDU A 2
H33B H 0.2647 0.3074 0.1126 0.032 Uiso 0.415(18) 1 calc PR A 2
C34 C 0.22689(13) 0.45954(9) 0.10979(9) 0.0236(4) Uani 1 1 d . A .
C35 C 0.28635(14) 0.44889(9) 0.06008(9) 0.0267(4) Uani 1 1 d . . .
H35A H 0.3416 0.4139 0.0701 0.032 Uiso 1 1 calc R A .
C36 C 0.25478(15) 0.47287(10) -0.00632(9) 0.0332(4) Uani 1 1 d . A .
H36A H 0.2838 0.4522 -0.0430 0.040 Uiso 1 1 calc R . .
C37 C 0.17936(15) 0.52287(11) -0.02112(10) 0.0364(5) Uani 1 1 d . . .
H37A H 0.1579 0.5418 -0.0677 0.044 Uiso 1 1 calc R A .
C38 C 0.12157(14) 0.53530(10) 0.02743(10) 0.0335(4) Uani 1 1 d . A .
H38A H 0.0664 0.5660 0.0162 0.040 Uiso 1 1 calc R . .
C39 C 0.14247(13) 0.50491(10) 0.08910(9) 0.0283(4) Uani 1 1 d . . .
H39A H 0.1006 0.5137 0.1193 0.034 Uiso 1 1 calc R A .
C40 C 0.45238(13) 0.57882(10) 0.11631(9) 0.0275(4) Uani 1 1 d . . .
C41 C 0.49591(13) 0.64612(10) 0.13332(9) 0.0287(4) Uani 1 1 d . A .
C42 C 0.58923(15) 0.65118(11) 0.17383(10) 0.0368(5) Uani 1 1 d . . .
H42A H 0.6177 0.6969 0.1851 0.044 Uiso 1 1 calc R A .
C43 C 0.64036(16) 0.59030(13) 0.19767(12) 0.0469(5) Uani 1 1 d . A .
H43A H 0.7043 0.5939 0.2248 0.056 Uiso 1 1 calc R . .
C44 C 0.59831(16) 0.52391(12) 0.18192(12) 0.0469(5) Uani 1 1 d . . .
H44A H 0.6330 0.4819 0.1989 0.056 Uiso 1 1 calc R A .
C45 C 0.50584(15) 0.51863(11) 0.14150(10) 0.0362(4) Uani 1 1 d . A .
H45A H 0.4782 0.4726 0.1307 0.043 Uiso 1 1 calc R . .
C46 C 0.43921(15) 0.71189(10) 0.10593(9) 0.0324(4) Uani 1 1 d . . .
H46A H 0.4838 0.7484 0.0937 0.039 Uiso 1 1 calc R A .
H46B H 0.4061 0.7326 0.1399 0.039 Uiso 1 1 calc R . .
C47 C 0.40942(14) 0.69511(10) -0.04076(9) 0.0301(4) Uani 1 1 d . . .
C48 C 0.51020(15) 0.65917(12) -0.02176(11) 0.0415(5) Uani 1 1 d . A .
H48A H 0.5426 0.6613 -0.0599 0.062 Uiso 1 1 calc R . .
H48B H 0.5021 0.6091 -0.0098 0.062 Uiso 1 1 calc R . .
H48C H 0.5503 0.6841 0.0166 0.062 Uiso 1 1 calc R . .
C49 C 0.34999(17) 0.65560(11) -0.10175(10) 0.0395(5) Uani 1 1 d . A .
H49A H 0.3836 0.6592 -0.1392 0.059 Uiso 1 1 calc R . .
H49B H 0.2848 0.6772 -0.1146 0.059 Uiso 1 1 calc R . .
H49C H 0.3436 0.6051 -0.0904 0.059 Uiso 1 1 calc R . .
C50 C 0.42399(16) 0.77354(11) -0.05830(11) 0.0404(5) Uani 1 1 d . A .
H50A H 0.4632 0.7759 -0.0928 0.061 Uiso 1 1 calc R . .
H50B H 0.4579 0.7990 -0.0181 0.061 Uiso 1 1 calc R . .
H50C H 0.3601 0.7958 -0.0752 0.061 Uiso 1 1 calc R . .
C51 C 0.24393(14) 0.74766(10) 0.02757(10) 0.0315(4) Uani 1 1 d . . .
C52 C 0.18759(16) 0.72195(12) 0.08021(12) 0.0446(5) Uani 1 1 d . A .
H52A H 0.1297 0.7520 0.0783 0.067 Uiso 1 1 calc R . .
H52B H 0.2300 0.7252 0.1249 0.067 Uiso 1 1 calc R . .
H52C H 0.1672 0.6722 0.0710 0.067 Uiso 1 1 calc R . .
C53 C 0.17555(15) 0.74506(12) -0.04153(11) 0.0427(5) Uani 1 1 d . A .
H53A H 0.1161 0.7725 -0.0406 0.064 Uiso 1 1 calc R . .
H53B H 0.1581 0.6953 -0.0534 0.064 Uiso 1 1 calc R . .
H53C H 0.2087 0.7658 -0.0749 0.064 Uiso 1 1 calc R . .
C54 C 0.27712(17) 0.82497(11) 0.04433(12) 0.0452(5) Uani 1 1 d . A .
H54A H 0.2201 0.8546 0.0468 0.068 Uiso 1 1 calc R . .
H54B H 0.3088 0.8436 0.0094 0.068 Uiso 1 1 calc R . .
H54C H 0.3236 0.8261 0.0876 0.068 Uiso 1 1 calc R . .

loop_
_atom_site_aniso_label
_atom_site_aniso_U_11
_atom_site_aniso_U_22
_atom_site_aniso_U_33
_atom_site_aniso_U_23
_atom_site_aniso_U_13
_atom_site_aniso_U_12
Pd1 0.02747(7) 0.01591(7) 0.02729(7) 0.00024(5) 0.01381(6) 0.00090(5)
Pd2 0.02688(8) 0.02112(7) 0.02503(7) 0.00160(5) 0.00794(6) -0.00272(5)
P1 0.0297(2) 0.0200(2) 0.0293(2) -0.00014(18) 0.0146(2) 0.00292(18)
P2 0.0275(2) 0.0212(2) 0.0258(2) 0.00166(18) 0.00908(19) -0.00082(18)
N1 0.0391(9) 0.0170(7) 0.0343(8) 0.0000(6) 0.0183(7) 0.0015(6)
N2 0.0271(8) 0.0184(7) 0.0301(8) 0.0013(6) 0.0138(6) 0.0013(6)
C1 0.0399(11) 0.0179(9) 0.0271(9) -0.0002(7) 0.0111(8) -0.0018(7)
C2 0.0449(11) 0.0220(9) 0.0258(9) 0.0027(7) 0.0115(8) 0.0042(8)
C3 0.0628(14) 0.0203(9) 0.0319(10) -0.0003(8) 0.0123(10) 0.0051(9)
C4 0.0735(16) 0.0225(10) 0.0353(11) -0.0037(8) 0.0098(11) -0.0111(10)
C5 0.0574(14) 0.0324(11) 0.0401(12) -0.0027(9) 0.0157(10) -0.0168(10)
C6 0.0442(12) 0.0276(10) 0.0374(11) -0.0017(8) 0.0172(9) -0.0075(9)
C7 0.0440(12) 0.0243(10) 0.0369(10) 0.0049(8) 0.0170(9) 0.0117(8)
C8 0.0389(11) 0.0272(10) 0.0291(9) 0.0009(8) 0.0160(8) 0.0045(8)
C9 0.0546(14) 0.0358(11) 0.0362(11) -0.0089(9) 0.0182(10) 0.0064(10)
C10 0.0541(13) 0.0343(11) 0.0385(11) 0.0079(9) 0.0231(10) 0.0082(10)
C11 0.0408(12) 0.0465(13) 0.0314(10) -0.0015(9) 0.0086(9) 0.0002(10)
C12 0.0269(10) 0.0379(11) 0.0457(12) -0.0096(9) 0.0157(9) -0.0020(8)
C13 0.0341(11) 0.0562(15) 0.0581(14) -0.0117(12) 0.0218(11) 0.0036(10)
C14 0.0423(13) 0.0398(13) 0.0842(18) -0.0120(12) 0.0269(13) -0.0137(10)
C15 0.0404(13) 0.0710(17) 0.0463(14) -0.0186(12) 0.0082(11) -0.0010(12)
C16 0.033(4) 0.017(4) 0.037(2) -0.001(2) 0.021(2) 0.001(2)
C17 0.034(4) 0.021(4) 0.047(2) 0.004(2) 0.026(2) -0.002(2)
C18 0.033(4) 0.026(4) 0.042(2) 0.004(3) 0.014(2) -0.002(3)
C19 0.039(4) 0.027(4) 0.044(3) 0.008(3) 0.022(3) -0.005(3)
C20 0.044(4) 0.026(3) 0.050(3) 0.006(2) 0.021(3) -0.012(3)
C21 0.040(4) 0.024(3) 0.044(3) 0.004(2) 0.022(2) -0.008(3)
C16B 0.034(4) 0.016(3) 0.041(3) 0.003(3) 0.024(2) 0.000(3)
C17B 0.028(4) 0.016(4) 0.038(2) 0.005(2) 0.017(2) 0.001(2)
C18B 0.031(4) 0.023(4) 0.044(2) 0.006(3) 0.019(2) -0.002(3)
C19B 0.034(4) 0.031(4) 0.044(3) 0.011(3) 0.016(3) 0.000(3)
C20B 0.038(5) 0.029(4) 0.051(4) 0.010(3) 0.023(3) -0.007(3)
C21B 0.032(4) 0.029(3) 0.047(3) 0.001(3) 0.017(3) -0.005(3)
C22 0.0320(10) 0.0201(9) 0.0395(10) -0.0010(8) 0.0218(8) -0.0033(7)
C23 0.0501(12) 0.0198(9) 0.0473(12) 0.0001(8) 0.0276(10) -0.0020(8)
C24 0.0564(14) 0.0208(10) 0.0623(14) -0.0097(10) 0.0349(12) -0.0065(9)
C25 0.0523(13) 0.0352(12) 0.0479(13) -0.0167(10) 0.0241(11) -0.0088(10)
C26 0.0380(11) 0.0368(11) 0.0398(11) -0.0062(9) 0.0138(9) -0.0062(9)
C27 0.0313(10) 0.0240(9) 0.0423(11) -0.0055(8) 0.0167(9) -0.0028(8)
C28 0.034(3) 0.024(2) 0.031(4) 0.004(2) 0.022(2) 0.007(2)
C29 0.035(2) 0.033(3) 0.038(3) 0.003(2) 0.010(2) 0.008(2)
C30 0.041(2) 0.044(4) 0.042(3) 0.006(2) 0.011(2) 0.013(3)
C31 0.046(3) 0.042(4) 0.036(3) 0.014(3) 0.018(2) 0.018(3)
C32 0.050(4) 0.031(2) 0.034(4) 0.007(2) 0.021(3) 0.010(3)
C33 0.039(3) 0.030(2) 0.034(4) 0.008(2) 0.018(2) 0.004(2)
C28B 0.030(3) 0.027(3) 0.027(4) 0.013(3) 0.015(3) 0.002(3)
C29B 0.039(3) 0.034(4) 0.039(4) 0.003(3) 0.018(3) 0.009(3)
C30B 0.041(3) 0.039(4) 0.042(4) 0.007(3) 0.012(3) 0.012(3)
C31B 0.040(4) 0.037(4) 0.043(5) 0.007(3) 0.019(3) 0.015(3)
C32B 0.042(4) 0.030(3) 0.040(4) 0.008(3) 0.023(3) 0.010(3)
C33B 0.036(3) 0.021(3) 0.029(4) 0.008(3) 0.023(3) 0.007(3)
C34 0.0263(9) 0.0173(8) 0.0294(9) -0.0016(7) 0.0105(7) -0.0041(7)
C35 0.0316(10) 0.0196(9) 0.0319(10) -0.0005(7) 0.0137(8) -0.0027(7)
C36 0.0421(11) 0.0307(10) 0.0292(10) -0.0061(8) 0.0130(9) -0.0135(9)
C37 0.0424(12) 0.0379(11) 0.0264(10) 0.0034(8) 0.0020(9) -0.0117(9)
C38 0.0283(10) 0.0290(10) 0.0409(11) 0.0032(8) 0.0018(8) -0.0049(8)
C39 0.0277(9) 0.0234(9) 0.0354(10) 0.0007(8) 0.0099(8) -0.0013(7)
C40 0.0253(9) 0.0277(9) 0.0311(9) 0.0002(8) 0.0098(8) -0.0011(7)
C41 0.0305(10) 0.0291(10) 0.0277(9) 0.0006(7) 0.0090(8) -0.0003(8)
C42 0.0347(11) 0.0341(11) 0.0400(11) -0.0036(9) 0.0046(9) -0.0073(9)
C43 0.0312(11) 0.0440(13) 0.0590(15) -0.0035(11) -0.0050(10) 0.0002(10)
C44 0.0398(12) 0.0374(12) 0.0580(14) 0.0007(11) -0.0026(11) 0.0064(10)
C45 0.0337(11) 0.0303(11) 0.0435(11) 0.0009(9) 0.0054(9) 0.0003(8)
C46 0.0387(11) 0.0262(10) 0.0315(10) -0.0022(8) 0.0060(8) -0.0030(8)
C47 0.0346(10) 0.0274(10) 0.0319(10) 0.0031(8) 0.0152(8) -0.0023(8)
C48 0.0396(12) 0.0454(13) 0.0466(12) 0.0054(10) 0.0248(10) 0.0037(10)
C49 0.0542(13) 0.0377(12) 0.0298(10) 0.0019(9) 0.0164(10) -0.0023(10)
C50 0.0473(12) 0.0338(11) 0.0457(12) 0.0070(9) 0.0225(10) -0.0053(9)
C51 0.0325(10) 0.0259(10) 0.0380(11) 0.0037(8) 0.0117(8) 0.0050(8)
C52 0.0463(13) 0.0414(12) 0.0538(13) 0.0054(10) 0.0279(11) 0.0113(10)
C53 0.0352(11) 0.0431(13) 0.0488(13) 0.0075(10) 0.0066(10) 0.0074(9)
C54 0.0503(13) 0.0278(11) 0.0591(14) 0.0008(10) 0.0151(11) 0.0078(10)

loop_
_atom_type_symbol
_atom_type_description
_atom_type_scat_dispersion_real
_atom_type_scat_dispersion_imag
_atom_type_scat_source
C C 0.0033 0.0016 'International Tables Vol C Tables 4.2.6.8 and 6.1.1.4'
H H 0.0000 0.0000 'International Tables Vol C Tables 4.2.6.8 and 6.1.1.4'
N N 0.0061 0.0033 'International Tables Vol C Tables 4.2.6.8 and 6.1.1.4'
P P 0.1023 0.0942 'International Tables Vol C Tables 4.2.6.8 and 6.1.1.4'
Pd Pd -0.9988 1.0072 'International Tables Vol C Tables 4.2.6.8 and 6.1.1.4'

loop_
_exptl_crystal_face_index_h
_exptl_crystal_face_index_k
_exptl_crystal_face_index_l
_exptl_crystal_face_perp_dist
0.00 -1.00 0.00 0.0800
0.00 1.00 0.00 0.1840
1.00 1.00 -1.00 0.0990
-1.00 -1.00 1.00 0.1660
-1.00 0.00 0.00 0.1550
0.00 0.00 -1.00 0.1710
0.00 0.00 1.00 0.1850
1.00 0.00 1.00 0.1750
-1.00 1.00 1.00 0.2000
0.00 -1.00 -1.00 0.1310
0.00 1.00 1.00 0.1940
1.00 1.00 1.00 0.1450
-1.00 -1.00 -1.00 0.1530
-1.00 1.00 -1.00 0.1090
-1.00 0.00 1.00 0.1960
1.00 0.00 -1.00 0.1520

loop_
_geom_angle_atom_site_label_1
_geom_angle_atom_site_label_2
_geom_angle_atom_site_label_3
_geom_angle
C1 Pd1 N2 90.83(6)
C1 Pd1 N1 173.91(7)
N2 Pd1 N1 87.96(5)
C1 Pd1 P1 81.01(5)
N2 Pd1 P1 168.65(4)
N1 Pd1 P1 100.96(4)
C40 Pd2 C36 130.27(8)
C40 Pd2 P2 82.14(5)
C36 Pd2 P2 138.73(5)
C40 Pd2 C35 102.71(7)
C36 Pd2 C35 36.11(7)
P2 Pd2 C35 174.73(5)
C40 Pd2 C37 164.61(7)
C36 Pd2 C37 35.06(7)
P2 Pd2 C37 112.81(5)
C35 Pd2 C37 62.22(7)
C7 P1 C12 103.74(10)
C7 P1 C8 104.12(9)
C12 P1 C8 112.29(9)
C7 P1 Pd1 101.25(6)
C12 P1 Pd1 116.87(6)
C8 P1 Pd1 116.09(6)
C46 P2 C47 106.19(9)
C46 P2 C51 105.04(9)
C47 P2 C51 112.18(9)
C46 P2 Pd2 103.85(6)
C47 P2 Pd2 110.83(6)
C51 P2 Pd2 117.57(6)
C22 N1 C16 117.0(9)
C22 N1 C16B 122.3(11)
C22 N1 Pd1 120.47(12)
C16 N1 Pd1 121.5(8)
C16B N1 Pd1 114.4(9)
C34 N2 C28B 115.9(9)
C34 N2 C28 122.8(7)
C34 N2 Pd1 123.37(12)
C28B N2 Pd1 120.0(9)
C28 N2 Pd1 113.8(7)
C6 C1 C2 116.84(17)
C6 C1 Pd1 121.24(14)
C2 C1 Pd1 121.61(14)
C3 C2 C1 121.24(18)
C3 C2 C7 122.09(17)
C1 C2 C7 116.67(16)
C4 C3 C2 120.34(19)
C4 C3 H3A 119.8
C2 C3 H3A 119.8
C3 C4 C5 119.56(19)
C3 C4 H4A 120.2
C5 C4 H4A 120.2
C4 C5 C6 120.4(2)
C4 C5 H5A 119.8
C6 C5 H5A 119.8
C5 C6 C1 121.59(19)
C5 C6 H6A 119.2
C1 C6 H6A 119.2
C2 C7 P1 105.33(13)
C2 C7 H7A 110.7
P1 C7 H7A 110.7
C2 C7 H7B 110.7
P1 C7 H7B 110.7
H7A C7 H7B 108.8
C10 C8 C9 109.20(16)
C10 C8 C11 108.01(17)
C9 C8 C11 107.68(17)
C10 C8 P1 110.79(14)
C9 C8 P1 113.23(14)
C11 C8 P1 107.75(12)
C8 C9 H9A 109.5
C8 C9 H9B 109.5
H9A C9 H9B 109.5
C8 C9 H9C 109.5
H9A C9 H9C 109.5
H9B C9 H9C 109.5
C8 C10 H10A 109.5
C8 C10 H10B 109.5
H10A C10 H10B 109.5
C8 C10 H10C 109.5
H10A C10 H10C 109.5
H10B C10 H10C 109.5
C8 C11 H11A 109.5
C8 C11 H11B 109.5
H11A C11 H11B 109.5
C8 C11 H11C 109.5
H11A C11 H11C 109.5
H11B C11 H11C 109.5
C14 C12 C13 109.83(18)
C14 C12 C15 106.88(19)
C13 C12 C15 108.57(18)
C14 C12 P1 111.62(15)
C13 C12 P1 112.98(15)
C15 C12 P1 106.69(15)
C12 C13 H13A 109.5
C12 C13 H13B 109.5
H13A C13 H13B 109.5
C12 C13 H13C 109.5
H13A C13 H13C 109.5
H13B C13 H13C 109.5
C12 C14 H14A 109.5
C12 C14 H14B 109.5
H14A C14 H14B 109.5
C12 C14 H14C 109.5
H14A C14 H14C 109.5
H14B C14 H14C 109.5
C12 C15 H15A 109.5
C12 C15 H15B 109.5
H15A C15 H15B 109.5
C12 C15 H15C 109.5
H15A C15 H15C 109.5
H15B C15 H15C 109.5
C17 C16 N1 118.3(9)
C17 C16 C21 117.1(5)
N1 C16 C21 124.4(8)
C16 C17 C18 122.3(6)
C16 C17 H17A 118.8
C18 C17 H17A 118.8
C19 C18 C17 120.0(6)
C19 C18 H18A 120.0
C17 C18 H18A 120.0
C18 C19 C20 118.9(5)
C18 C19 H19A 120.5
C20 C19 H19A 120.5
C19 C20 C21 121.3(5)
C19 C20 H20A 119.3
C21 C20 H20A 119.3
C20 C21 C16 120.3(6)
C20 C21 H21A 119.9
C16 C21 H21A 119.9
C17B C16B C21B 116.5(5)
C17B C16B N1 123.1(9)
C21B C16B N1 120.3(9)
C16B C17B C18B 122.0(6)
C16B C17B H17B 119.0
C18B C17B H17B 119.0
C19B C18B C17B 120.5(6)
C19B C18B H18B 119.7
C17B C18B H18B 119.7
C18B C19B C20B 119.1(6)
C18B C19B H19B 120.5
C20B C19B H19B 120.5
C19B C20B C21B 120.4(6)
C19B C20B H20B 119.8
C21B C20B H20B 119.8
C20B C21B C16B 121.4(6)
C20B C21B H21B 119.3
C16B C21B H21B 119.3
N1 C22 C27 119.80(16)
N1 C22 C23 124.33(18)
C27 C22 C23 115.54(18)
C24 C23 C22 120.9(2)
C24 C23 H23A 119.6
C22 C23 H23A 119.6
C25 C24 C23 122.11(19)
C25 C24 H24A 118.9
C23 C24 H24A 118.9
C24 C25 C26 118.02(19)
C24 C25 H25A 121.0
C26 C25 H25A 121.0
C27 C26 C25 120.8(2)
C27 C26 H26A 119.6
C25 C26 H26A 119.6
C26 C27 C22 122.43(18)
C26 C27 H27A 118.8
C22 C27 H27A 118.8
C29 C28 C33 119.2(4)
C29 C28 N2 119.8(6)
C33 C28 N2 121.0(6)
C28 C29 C30 119.9(5)
C28 C29 H29A 120.0
C30 C29 H29A 120.0
C31 C30 C29 120.1(5)
C31 C30 H30A 119.9
C29 C30 H30A 119.9
C32 C31 C30 120.5(4)
C32 C31 H31A 119.8
C30 C31 H31A 119.8
C31 C32 C33 119.5(5)
C31 C32 H32A 120.2
C33 C32 H32A 120.2
C32 C33 C28 120.7(5)
C32 C33 H33A 119.6
C28 C33 H33A 119.6
C29B C28B C33B 119.6(6)
C29B C28B N2 118.6(8)
C33B C28B N2 121.4(8)
C28B C29B C30B 120.6(7)
C28B C29B H29B 119.7
C30B C29B H29B 119.7
C31B C30B C29B 118.6(6)
C31B C30B H30B 120.7
C29B C30B H30B 120.7
C30B C31B C32B 121.5(6)
C30B C31B H31B 119.3
C32B C31B H31B 119.3
C31B C32B C33B 119.8(6)
C31B C32B H32B 120.1
C33B C32B H32B 120.1
C32B C33B C28B 119.7(6)
C32B C33B H33B 120.1
C28B C33B H33B 120.1
N2 C34 C39 120.41(15)
N2 C34 C35 124.22(16)
C39 C34 C35 115.36(16)
C36 C35 C34 121.27(17)
C36 C35 Pd2 68.93(10)
C34 C35 Pd2 95.42(11)
C36 C35 H35A 118.5
C34 C35 H35A 118.5
Pd2 C35 H35A 118.5
C37 C36 C35 119.47(18)
C37 C36 Pd2 78.19(12)
C35 C36 Pd2 74.96(11)
C37 C36 H36A 120.2
C35 C36 H36A 120.2
Pd2 C36 H36A 120.2
C36 C37 C38 118.20(18)
C36 C37 Pd2 66.74(11)
C38 C37 Pd2 92.34(12)
C36 C37 H37A 120.3
C38 C37 H37A 120.3
Pd2 C37 H37A 120.3
C39 C38 C37 122.36(19)
C39 C38 H38A 118.8
C37 C38 H38A 118.8
C38 C39 C34 121.45(17)
C38 C39 H39A 119.3
C34 C39 H39A 119.3
C45 C40 C41 117.50(18)
C45 C40 Pd2 120.24(14)
C41 C40 Pd2 122.00(14)
C42 C41 C40 120.60(18)
C42 C41 C46 121.26(17)
C40 C41 C46 118.14(17)
C43 C42 C41 120.33(19)
C43 C42 H42A 119.8
C41 C42 H42A 119.8
C42 C43 C44 119.8(2)
C42 C43 H43A 120.1
C44 C43 H43A 120.1
C43 C44 C45 120.1(2)
C43 C44 H44A 120.0
C45 C44 H44A 120.0
C44 C45 C40 121.7(2)
C44 C45 H45A 119.1
C40 C45 H45A 119.1
C41 C46 P2 107.23(13)
C41 C46 H46A 110.3
P2 C46 H46A 110.3
C41 C46 H46B 110.3
P2 C46 H46B 110.3
H46A C46 H46B 108.5
C50 C47 C49 110.30(17)
C50 C47 C48 108.55(16)
C49 C47 C48 107.81(17)
C50 C47 P2 113.09(13)
C49 C47 P2 109.61(13)
C48 C47 P2 107.30(13)
C47 C48 H48A 109.5
C47 C48 H48B 109.5
H48A C48 H48B 109.5
C47 C48 H48C 109.5
H48A C48 H48C 109.5
H48B C48 H48C 109.5
C47 C49 H49A 109.5
C47 C49 H49B 109.5
H49A C49 H49B 109.5
C47 C49 H49C 109.5
H49A C49 H49C 109.5
H49B C49 H49C 109.5
C47 C50 H50A 109.5
C47 C50 H50B 109.5
H50A C50 H50B 109.5
C47 C50 H50C 109.5
H50A C50 H50C 109.5
H50B C50 H50C 109.5
C53 C51 C54 109.67(17)
C53 C51 C52 108.82(17)
C54 C51 C52 108.29(17)
C53 C51 P2 110.77(14)
C54 C51 P2 112.76(14)
C52 C51 P2 106.38(13)
C51 C52 H52A 109.5
C51 C52 H52B 109.5
H52A C52 H52B 109.5
C51 C52 H52C 109.5
H52A C52 H52C 109.5
H52B C52 H52C 109.5
C51 C53 H53A 109.5
C51 C53 H53B 109.5
H53A C53 H53B 109.5
C51 C53 H53C 109.5
H53A C53 H53C 109.5
H53B C53 H53C 109.5
C51 C54 H54A 109.5
C51 C54 H54B 109.5
H54A C54 H54B 109.5
C51 C54 H54C 109.5
H54A C54 H54C 109.5
H54B C54 H54C 109.5

loop_
_geom_bond_atom_site_label_1
_geom_bond_atom_site_label_2
_geom_bond_distance
Pd1 C1 2.0264(17)
Pd1 N2 2.1228(14)
Pd1 N1 2.1485(15)
Pd1 P1 2.2548(4)
Pd2 C40 2.0263(19)
Pd2 C36 2.2291(19)
Pd2 P2 2.2492(5)
Pd2 C35 2.3069(17)
Pd2 C37 2.375(2)
P1 C7 1.8356(19)
P1 C12 1.881(2)
P1 C8 1.8856(19)
P2 C46 1.828(2)
P2 C47 1.8645(18)
P2 C51 1.8720(19)
N1 C22 1.373(2)
N1 C16 1.402(5)
N1 C16B 1.409(6)
N2 C34 1.320(2)
N2 C28B 1.428(6)
N2 C28 1.431(5)
C1 C6 1.400(3)
C1 C2 1.408(3)
C2 C3 1.392(3)
C2 C7 1.504(3)
C3 C4 1.377(3)
C3 H3A 0.9500
C4 C5 1.382(3)
C4 H4A 0.9500
C5 C6 1.385(3)
C5 H5A 0.9500
C6 H6A 0.9500
C7 H7A 0.9900
C7 H7B 0.9900
C8 C10 1.535(3)
C8 C9 1.536(3)
C8 C11 1.539(3)
C9 H9A 0.9800
C9 H9B 0.9800
C9 H9C 0.9800
C10 H10A 0.9800
C10 H10B 0.9800
C10 H10C 0.9800
C11 H11A 0.9800
C11 H11B 0.9800
C11 H11C 0.9800
C12 C14 1.529(3)
C12 C13 1.532(3)
C12 C15 1.533(3)
C13 H13A 0.9800
C13 H13B 0.9800
C13 H13C 0.9800
C14 H14A 0.9800
C14 H14B 0.9800
C14 H14C 0.9800
C15 H15A 0.9800
C15 H15B 0.9800
C15 H15C 0.9800
C16 C17 1.384(6)
C16 C21 1.407(6)
C17 C18 1.390(6)
C17 H17A 0.9500
C18 C19 1.373(6)
C18 H18A 0.9500
C19 C20 1.384(6)
C19 H19A 0.9500
C20 C21 1.388(6)
C20 H20A 0.9500
C21 H21A 0.9500
C16B C17B 1.385(6)
C16B C21B 1.408(6)
C17B C18B 1.389(6)
C17B H17B 0.9500
C18B C19B 1.374(6)
C18B H18B 0.9500
C19B C20B 1.380(6)
C19B H19B 0.9500
C20B C21B 1.391(6)
C20B H20B 0.9500
C21B H21B 0.9500
C22 C27 1.407(3)
C22 C23 1.421(3)
C23 C24 1.383(3)
C23 H23A 0.9500
C24 C25 1.374(3)
C24 H24A 0.9500
C25 C26 1.389(3)
C25 H25A 0.9500
C26 C27 1.377(3)
C26 H26A 0.9500
C27 H27A 0.9500
C28 C29 1.387(5)
C28 C33 1.394(5)
C29 C30 1.390(5)
C29 H29A 0.9500
C30 C31 1.380(6)
C30 H30A 0.9500
C31 C32 1.379(6)
C31 H31A 0.9500
C32 C33 1.383(5)
C32 H32A 0.9500
C33 H33A 0.9500
C28B C29B 1.382(7)
C28B C33B 1.392(6)
C29B C30B 1.394(7)
C29B H29B 0.9500
C30B C31B 1.372(8)
C30B H30B 0.9500
C31B C32B 1.378(7)
C31B H31B 0.9500
C32B C33B 1.380(6)
C32B H32B 0.9500
C33B H33B 0.9500
C34 C39 1.442(2)
C34 C35 1.454(2)
C35 C36 1.408(3)
C35 H35A 1.0000
C36 C37 1.394(3)
C36 H36A 1.0000
C37 C38 1.423(3)
C37 H37A 1.0000
C38 C39 1.356(3)
C38 H38A 0.9500
C39 H39A 0.9500
C40 C45 1.388(3)
C40 C41 1.409(3)
C41 C42 1.393(3)
C41 C46 1.506(3)
C42 C43 1.377(3)
C42 H42A 0.9500
C43 C44 1.382(3)
C43 H43A 0.9500
C44 C45 1.383(3)
C44 H44A 0.9500
C45 H45A 0.9500
C46 H46A 0.9900
C46 H46B 0.9900
C47 C50 1.533(3)
C47 C49 1.533(3)
C47 C48 1.535(3)
C48 H48A 0.9800
C48 H48B 0.9800
C48 H48C 0.9800
C49 H49A 0.9800
C49 H49B 0.9800
C49 H49C 0.9800
C50 H50A 0.9800
C50 H50B 0.9800
C50 H50C 0.9800
C51 C53 1.529(3)
C51 C54 1.535(3)
C51 C52 1.537(3)
C52 H52A 0.9800
C52 H52B 0.9800
C52 H52C 0.9800
C53 H53A 0.9800
C53 H53B 0.9800
C53 H53C 0.9800
C54 H54A 0.9800
C54 H54B 0.9800
C54 H54C 0.9800

loop_
_platon_squeeze_void_nr
_platon_squeeze_void_average_x
_platon_squeeze_void_average_y
_platon_squeeze_void_average_z
_platon_squeeze_void_volume
_platon_squeeze_void_count_electrons
_platon_squeeze_void_content
1 0.500 0.000 0.000 275 51 'pentane '
2 0.500 0.500 0.500 275 51 'pentane '
